data_5000052
loop_
_publ_author_name
M.Dockner
N.A.Sasaki
C.Riche
P.Potier

_journal_name_full 'Liebigs Ann.Chem.'
_journal_page_first 1267
_journal_year 1997
_chemical_formula_moiety
;
C8 H18 N1 O1 1+,Cl1 1-
;
_chemical_formula_sum 'C8 H18 Cl N O'
_chemical_melting_point 493.15
_chemical_name_common
;
(+)-Pseudoconhydrine hydrochloride
;
_chemical_name_systematic
;
(2S,5S)-2-Propyl-5-hydroxypyridinium chloride
;
_space_group_IT_number 19
_symmetry_cell_setting orthorhombic
_symmetry_Int_Tables_number 19
_symmetry_space_group_name_Hall 'P 2ac 2ab'
_symmetry_space_group_name_H-M 'P 21 21 21'
_cell_angle_alpha 90
_cell_angle_beta 90
_cell_angle_gamma 90
_cell_formula_units_Z 4
_cell_length_a 7.442(2)
_cell_length_b 9.400(2)
_cell_length_c 14.644(3)
_cell_volume 1024.418
_diffrn_ambient_temperature ?
_exptl_crystal_colour colorless.
_exptl_crystal_density_diffrn 1.17
_refine_ls_R_factor_gt 3.0
_refine_ls_wR_factor_gt 3.0
_cod_original_formula_sum 'C8 H18 Cl1 N1 O1'
_cod_database_code 5000052

loop_
_symmetry_equiv_pos_site_id
_symmetry_equiv_pos_as_xyz
1 x,y,z
2 1/2-x,-y,1/2+z
3 1/2+x,1/2-y,-z
4 -x,1/2+y,1/2-z

loop_
_atom_site_label
_atom_site_type_symbol
_atom_site_fract_x
_atom_site_fract_y
_atom_site_fract_z
N1 N 0.7068(2) 0.2426(2) 0.5953(1)
C1 C 0.7853(3) 0.0986(2) 0.6077(2)
C2 C 0.7450(3) 0.0437(2) 0.7025(1)
C3 C 0.8119(4) 0.1478(3) 0.7734(2)
C4 C 0.7332(3) 0.2943(3) 0.7574(2)
C5 C 0.7723(3) 0.3510(2) 0.6622(1)
O1 O 0.8307(3) -0.0907(2) 0.7076(1)
C6 C 0.6845(3) 0.4934(2) 0.6428(2)
C7 C 0.7394(4) 0.5657(3) 0.5553(2)
C8 C 0.6287(6) 0.6946(3) 0.5333(3)
Cl1 Cl 0.78380 0.26310 0.38410
H1 H 0.728(3) 0.265(2) 0.544(2)
H2 H 0.587(4) 0.240(2) 0.606(1)
H3 H 0.755(3) 0.039(2) 0.562(2)
H4 H 0.913(4) 0.107(2) 0.601(2)
H5 H 0.609(3) 0.037(2) 0.705(2)
H6 H 0.950(4) 0.154(3) 0.768(2)
H7 H 0.796(3) 0.110(3) 0.837(2)
H8 H 0.596(4) 0.293(2) 0.763(2)
H9 H 0.759(4) 0.356(3) 0.791(2)
H10 H 0.882(3) 0.354(2) 0.652(2)
H11 H 0.788(4) -0.130(3) 0.756(2)
H12 H 0.542(3) 0.480(2) 0.645(1)
H13 H 0.719(4) 0.552(3) 0.693(2)
H14 H 0.710(4) 0.502(3) 0.500(2)
H15 H 0.858(4) 0.583(3) 0.547(2)
H16 H 0.635(5) 0.766(3) 0.585(3)
H17 H 0.689(5) 0.747(4) 0.489(3)
H18 H 0.501(5) 0.660(4) 0.517(2)

loop_
_atom_type_symbol
_atom_type_radius_bond
C 0.68
H 0.23
Cl 0.99
N 0.68
O 0.68
